data_2300209
loop_
_publ_author_name
'Okabe, Takashi'
'Nakazaki, Keisuke'
'Igaue, Tsuyoshi'
'Nakamura, Naotake'
'Donnio, Bertrand'
'Guillon, Daniel'
'Gallani, Jean-Louis'

_publ_section_title
;
 Synthesis and physical properties of ferrocene derivatives. XXI.
 Crystal structure of a liquid crystalline ferrocene derivative,
 1,1'-bis[3-[4-(4-methoxyphenoxycarbonyl)phenoxy]propyloxycarbonyl]ferrocene
;
_journal_coeditor_code DD5042
_journal_issue 1
_journal_name_full 'Journal of Applied Crystallography'
_journal_page_first 63
_journal_page_last 68
_journal_paper_doi 10.1107/S0021889808042039
_journal_volume 42
_journal_year 2009
_chemical_formula_moiety 'C46 H42 Fe O12'
_chemical_formula_sum 'C46 H42 Fe O12'
_chemical_formula_weight 842.65
_space_group_IT_number 4
_symmetry_cell_setting monoclinic
_symmetry_space_group_name_Hall 'P 2yb'
_symmetry_space_group_name_H-M 'P 1 21 1'
_audit_creation_method 'WinGX routine CIF_UPDATE'
_cell_angle_alpha 90
_cell_angle_beta 93.15(4)
_cell_angle_gamma 90
_cell_formula_units_Z 2
_cell_length_a 5.857(4)
_cell_length_b 24.105(3)
_cell_length_c 14.069(4)
_cell_measurement_reflns_used 22
_cell_measurement_temperature 294(2)
_cell_measurement_theta_max 13.31
_cell_measurement_theta_min 9.135
_cell_volume 1983.3(15)
_computing_molecular_graphics 'Ortep-3 for Windows (Farrugia, 1997)'
_computing_publication_material 'WinGX publication routines (Farrugia, 1999)'
_computing_structure_refinement 'SHELXL-97 (Sheldrick, 1997)'
_computing_structure_solution SIR92
_diffrn_measured_fraction_theta_full 0.957
_diffrn_measured_fraction_theta_max 0.957
_diffrn_measurement_device_type 'Rigaku AFC5R'
_diffrn_measurement_method \w-2\q
_diffrn_radiation_type CuK\a
_diffrn_radiation_wavelength 1.54178
_diffrn_reflns_av_R_equivalents 0.0513
_diffrn_reflns_limit_h_max 7
_diffrn_reflns_limit_h_min -2
_diffrn_reflns_limit_k_max 29
_diffrn_reflns_limit_k_min -2
_diffrn_reflns_limit_l_max 17
_diffrn_reflns_limit_l_min -17
_diffrn_reflns_number 6153
_diffrn_reflns_theta_full 70.15
_diffrn_reflns_theta_max 70.15
_diffrn_reflns_theta_min 3.15
_diffrn_standards_decay_% 0.88
_diffrn_standards_interval_count 150
_diffrn_standards_number 3
_exptl_absorpt_coefficient_mu 3.611
_exptl_absorpt_correction_T_max 0.83876
_exptl_absorpt_correction_T_min 0.60091
_exptl_absorpt_correction_type numerical
_exptl_absorpt_process_details Coppens_numerical
_exptl_crystal_colour orange
_exptl_crystal_density_diffrn 1.411
_exptl_crystal_density_method 'not measured'
_exptl_crystal_description plate
_exptl_crystal_F_000 880
_exptl_crystal_size_max 0.75
_exptl_crystal_size_mid 0.10
_exptl_crystal_size_min 0.05
_refine_diff_density_max 0.346
_refine_diff_density_min -0.369
_refine_ls_abs_structure_details 'Flack H D (1983), Acta Cryst. A39, 876-881'
_refine_ls_abs_structure_Flack -0.005(5)
_refine_ls_extinction_coef 0.00185(16)
_refine_ls_extinction_expression Fc^*^=kFc[1+0.001xFc^2^\l^3^/sin(2\q)]^-1/4^
_refine_ls_extinction_method SHELXL
_refine_ls_goodness_of_fit_ref 1.052
_refine_ls_hydrogen_treatment refall
_refine_ls_matrix_type full
_refine_ls_number_parameters 533
_refine_ls_number_reflns 4059
_refine_ls_number_restraints 1
_refine_ls_restrained_S_all 1.052
_refine_ls_R_factor_gt 0.0382
_refine_ls_shift/su_max <0.001
_refine_ls_structure_factor_coef Fsqd
_refine_ls_weighting_details 'calc w=1/[\s^2^(Fo^2^)+(0.0211P)^2^+1.2943P] where P=(Fo^2^+2Fc^2^)/3'
_refine_ls_weighting_scheme calc
_refine_ls_wR_factor_ref 0.0983
_reflns_number_gt 3409
_reflns_number_total 4059
_reflns_threshold_expression >2sigma(I)
_cod_data_source_file dd5042.cif
_cod_data_source_block bMAF-3
_cod_original_cell_volume 1983.5(14)
_cod_original_sg_symbol_H-M 'P 21'
_cod_database_code 2300209

loop_
_symmetry_equiv_pos_as_xyz
'x, y, z'
'-x, y+1/2, -z'

loop_
_atom_site_type_symbol
_atom_site_label
_atom_site_fract_x
_atom_site_fract_y
_atom_site_fract_z
_atom_site_U_iso_or_equiv
_atom_site_adp_type
_atom_site_calc_flag
_atom_site_refinement_flags
_atom_site_occupancy
_atom_site_disorder_assembly
_atom_site_disorder_group
Fe Fe1 0.36555(11) 0.09290(3) 0.77259(5) 0.03429(17) Uani d . 1 . .
O O1 0.7952(5) 0.19366(14) 0.6861(2) 0.0405(8) Uani d . 1 . .
O O2 0.4474(6) 0.23080(16) 0.6539(3) 0.0506(9) Uani d . 1 . .
O O3 0.8731(7) 0.30617(18) 0.4651(3) 0.0594(11) Uani d . 1 . .
O O4 1.1620(6) 0.44284(16) 0.1083(2) 0.0463(9) Uani d . 1 . .
O O5 0.8655(8) 0.3937(2) 0.0433(3) 0.0747(14) Uani d . 1 . .
O O6 1.2161(8) 0.56414(18) -0.2226(3) 0.0646(11) Uani d . 1 . .
O O7 0.2608(6) 0.13152(17) 0.5087(2) 0.0502(9) Uani d . 1 . .
O O8 0.6241(5) 0.1026(2) 0.5283(2) 0.0606(11) Uani d . 1 . .
O O9 0.3436(7) 0.18467(17) 0.2281(3) 0.0623(11) Uani d . 1 . .
O O10 0.5471(7) 0.33786(16) -0.1202(3) 0.0553(10) Uani d . 1 . .
O O11 0.8438(8) 0.27876(19) -0.1262(3) 0.0700(13) Uani d . 1 . .
O O12 0.7716(10) 0.4582(2) -0.4357(4) 0.0979(18) Uani d . 1 . .
C C1 0.5083(7) 0.1697(2) 0.7853(3) 0.0361(10) Uani d . 1 . .
C C2 0.2857(8) 0.1705(2) 0.8218(3) 0.0397(11) Uani d . 1 . .
H H2 0.1634 0.1925 0.8 0.048 Uiso calc R 1 . .
C C3 0.2849(9) 0.1316(2) 0.8970(3) 0.0452(12) Uani d . 1 . .
H H3 0.1614 0.1236 0.9335 0.054 Uiso calc R 1 . .
C C4 0.5058(8) 0.1070(2) 0.9074(3) 0.0457(13) Uani d . 1 . .
H H4 0.5517 0.0802 0.952 0.055 Uiso calc R 1 . .
C C5 0.6440(8) 0.1305(2) 0.8380(3) 0.0397(11) Uani d . 1 . .
H H5 0.7958 0.1217 0.8288 0.048 Uiso calc R 1 . .
C C6 0.5757(8) 0.2019(2) 0.7021(3) 0.0353(10) Uani d . 1 . .
C C7 0.8831(9) 0.2222(2) 0.6044(3) 0.0405(11) Uani d . 1 . .
H H7A 0.7726 0.2195 0.5507 0.049 Uiso calc R 1 . .
H H7B 1.0233 0.2044 0.5869 0.049 Uiso calc R 1 . .
C C8 0.9294(9) 0.2822(2) 0.6271(3) 0.0421(11) Uani d . 1 . .
H H8A 1.0324 0.2848 0.6833 0.051 Uiso calc R 1 . .
H H8B 0.7874 0.3004 0.6409 0.051 Uiso calc R 1 . .
C C9 1.0345(9) 0.3114(2) 0.5450(3) 0.0460(12) Uani d . 1 . .
H H9A 1.0617 0.3502 0.5601 0.055 Uiso calc R 1 . .
H H9B 1.1789 0.2943 0.5312 0.055 Uiso calc R 1 . .
C C10 0.9208(9) 0.3316(2) 0.3826(4) 0.0449(12) Uani d . 1 . .
C C11 0.7601(10) 0.3232(3) 0.3075(4) 0.0558(15) Uani d . 1 . .
H H11 0.6319 0.3015 0.3168 0.067 Uiso calc R 1 . .
C C12 0.7881(9) 0.3462(2) 0.2208(4) 0.0530(14) Uani d . 1 . .
H H12 0.6805 0.3396 0.171 0.064 Uiso calc R 1 . .
C C13 0.9773(8) 0.3796(2) 0.2061(3) 0.0375(10) Uani d . 1 . .
C C14 1.1339(9) 0.3882(2) 0.2799(3) 0.0442(12) Uani d . 1 . .
H H14 1.2599 0.4107 0.2706 0.053 Uiso calc R 1 . .
C C15 1.1096(9) 0.3642(2) 0.3688(3) 0.0481(13) Uani d . 1 . .
H H15 1.2192 0.3701 0.4181 0.058 Uiso calc R 1 . .
C C16 0.9922(9) 0.4048(2) 0.1111(3) 0.0446(12) Uani d . 1 . .
C C17 1.1743(9) 0.4723(2) 0.0216(3) 0.0409(11) Uani d . 1 . .
C C18 1.3590(9) 0.4635(2) -0.0315(4) 0.0475(13) Uani d . 1 . .
H H18 1.469 0.4372 -0.0129 0.057 Uiso calc R 1 . .
C C19 1.3795(10) 0.4947(2) -0.1142(4) 0.0482(13) Uani d . 1 . .
H H19 1.5044 0.4893 -0.1512 0.058 Uiso calc R 1 . .
C C20 1.2166(9) 0.5330(2) -0.1411(3) 0.0443(11) Uani d . 1 . .
C C21 1.0319(9) 0.5415(2) -0.0855(4) 0.0499(13) Uani d . 1 . .
H H21 0.9214 0.5677 -0.1034 0.06 Uiso calc R 1 . .
C C22 1.0117(9) 0.5111(2) -0.0038(4) 0.0471(12) Uani d . 1 . .
H H22 0.8884 0.5168 0.034 0.057 Uiso calc R 1 . .
C C23 1.4000(13) 0.5555(3) -0.2841(4) 0.084(2) Uani d . 1 . .
H H23A 1.3805 0.5795 -0.3385 0.126 Uiso calc R 1 . .
H H23B 1.4001 0.5176 -0.3048 0.126 Uiso calc R 1 . .
H H23C 1.5427 0.5638 -0.2502 0.126 Uiso calc R 1 . .
C C24 0.3464(8) 0.0703(2) 0.6321(3) 0.0395(10) Uani d . 1 . .
C C25 0.1221(7) 0.0711(2) 0.6687(3) 0.0378(10) Uani d . 1 . .
H H25 -0.0012 0.0928 0.647 0.045 Uiso calc R 1 . .
C C26 0.1257(9) 0.0323(2) 0.7444(4) 0.0461(12) Uani d . 1 . .
H H26 0.0024 0.0239 0.7808 0.055 Uiso calc R 1 . .
C C27 0.3455(9) 0.0083(2) 0.7560(4) 0.0471(12) Uani d . 1 . .
H H27 0.3908 -0.0182 0.8012 0.057 Uiso calc R 1 . .
C C28 0.4833(8) 0.0313(2) 0.6881(4) 0.0437(11) Uani d . 1 . .
H H28 0.6362 0.0229 0.6804 0.052 Uiso calc R 1 . .
C C29 0.4314(8) 0.1026(2) 0.5522(3) 0.0403(11) Uani d . 1 . .
C C30 0.3165(9) 0.1675(2) 0.4313(4) 0.0493(13) Uani d . 1 . .
H H30A 0.4526 0.1542 0.4023 0.059 Uiso calc R 1 . .
H H30B 0.3457 0.2048 0.4546 0.059 Uiso calc R 1 . .
C C31 0.1195(10) 0.1675(3) 0.3604(4) 0.0595(15) Uani d . 1 . .
H H31A -0.0165 0.179 0.3914 0.071 Uiso calc R 1 . .
H H31B 0.0943 0.13 0.3372 0.071 Uiso calc R 1 . .
C C32 0.1536(10) 0.2052(3) 0.2768(4) 0.0631(16) Uani d . 1 . .
H H32A 0.0173 0.2056 0.2344 0.076 Uiso calc R 1 . .
H H32B 0.1837 0.2428 0.2988 0.076 Uiso calc R 1 . .
C C33 0.4093(9) 0.2131(2) 0.1500(3) 0.0469(12) Uani d . 1 . .
C C34 0.6066(11) 0.1948(3) 0.1117(4) 0.0529(15) Uani d . 1 . .
H H34 0.6849 0.1646 0.1388 0.064 Uiso calc R 1 . .
C C35 0.6892(10) 0.2208(3) 0.0334(4) 0.0498(14) Uani d . 1 . .
H H35 0.8218 0.208 0.0074 0.06 Uiso calc R 1 . .
C C36 0.5739(9) 0.2664(2) -0.0066(4) 0.0460(12) Uani d . 1 . .
C C37 0.3739(10) 0.2834(2) 0.0302(4) 0.0521(13) Uani d . 1 . .
H H37 0.2931 0.3127 0.0016 0.062 Uiso calc R 1 . .
C C38 0.2894(10) 0.2579(3) 0.1090(4) 0.0542(14) Uani d . 1 . .
H H38 0.1552 0.2704 0.1342 0.065 Uiso calc R 1 . .
C C39 0.6755(10) 0.2934(2) -0.0898(4) 0.0488(13) Uani d . 1 . .
C C40 0.6171(9) 0.3676(2) -0.1985(4) 0.0466(12) Uani d . 1 . .
C C41 0.4730(10) 0.3699(2) -0.2775(4) 0.0542(13) Uani d . 1 . .
H H41 0.3357 0.3505 -0.2793 0.065 Uiso calc R 1 . .
C C42 0.5295(11) 0.4008(3) -0.3543(4) 0.0608(16) Uani d . 1 . .
H H42 0.4297 0.4024 -0.408 0.073 Uiso calc R 1 . .
C C43 0.7321(11) 0.4295(2) -0.3530(4) 0.0551(14) Uani d . 1 . .
C C44 0.8769(11) 0.4278(3) -0.2745(4) 0.0584(15) Uani d . 1 . .
H H44 1.0132 0.4477 -0.2728 0.07 Uiso calc R 1 . .
C C45 0.8203(10) 0.3960(2) -0.1956(4) 0.0537(14) Uani d . 1 . .
H H45 0.9198 0.3941 -0.1419 0.064 Uiso calc R 1 . .
C C46 0.960(2) 0.4893(5) -0.4419(8) 0.137(4) Uani d . 1 . .
H H46A 0.9592 0.5062 -0.5037 0.206 Uiso calc R 1 . .
H H46B 1.093 0.4662 -0.4325 0.206 Uiso calc R 1 . .
H H46C 0.9627 0.5176 -0.3939 0.206 Uiso calc R 1 . .

loop_
_atom_site_aniso_label
_atom_site_aniso_U_11
_atom_site_aniso_U_22
_atom_site_aniso_U_33
_atom_site_aniso_U_12
_atom_site_aniso_U_13
_atom_site_aniso_U_23
Fe1 0.0345(4) 0.0346(3) 0.0338(3) -0.0033(4) 0.0016(2) 0.0035(4)
O1 0.0391(18) 0.0422(18) 0.0410(17) -0.0005(15) 0.0097(14) 0.0097(15)
O2 0.0392(19) 0.054(2) 0.058(2) 0.0044(18) -0.0008(16) 0.0193(19)
O3 0.066(2) 0.070(3) 0.0418(19) -0.023(2) -0.0051(17) 0.024(2)
O4 0.054(2) 0.049(2) 0.0347(16) -0.0147(18) 0.0006(15) 0.0069(16)
O5 0.094(3) 0.084(3) 0.043(2) -0.036(3) -0.016(2) 0.014(2)
O6 0.096(3) 0.052(2) 0.047(2) 0.000(2) 0.015(2) 0.012(2)
O7 0.048(2) 0.062(2) 0.0420(18) 0.0029(19) 0.0125(15) 0.0117(18)
O8 0.0466(18) 0.085(3) 0.0512(18) 0.000(2) 0.0138(15) 0.006(2)
O9 0.083(3) 0.061(3) 0.045(2) 0.007(2) 0.0212(19) 0.0107(19)
O10 0.061(2) 0.055(2) 0.051(2) 0.005(2) 0.0120(18) 0.0078(19)
O11 0.079(3) 0.064(3) 0.071(3) 0.018(2) 0.031(2) 0.009(2)
O12 0.112(4) 0.086(4) 0.098(4) -0.025(4) 0.025(3) 0.029(3)
C1 0.031(2) 0.040(2) 0.037(2) 0.004(2) 0.0021(18) 0.007(2)
C2 0.040(3) 0.040(3) 0.039(2) 0.001(2) 0.005(2) -0.001(2)
C3 0.049(3) 0.049(3) 0.038(2) -0.013(2) 0.007(2) 0.003(2)
C4 0.053(3) 0.048(3) 0.035(2) -0.006(2) -0.0062(19) 0.010(2)
C5 0.039(3) 0.045(3) 0.035(2) 0.002(2) 0.0010(19) 0.002(2)
C6 0.033(2) 0.032(2) 0.041(2) -0.003(2) 0.0039(19) 0.001(2)
C7 0.045(3) 0.039(3) 0.038(2) -0.004(2) 0.014(2) 0.004(2)
C8 0.047(3) 0.041(3) 0.039(2) -0.005(2) 0.008(2) 0.003(2)
C9 0.047(3) 0.051(3) 0.040(2) -0.012(3) -0.001(2) 0.006(2)
C10 0.049(3) 0.045(3) 0.041(3) -0.007(2) 0.004(2) 0.011(2)
C11 0.048(3) 0.065(4) 0.054(3) -0.017(3) -0.002(3) 0.011(3)
C12 0.051(3) 0.063(4) 0.044(3) -0.008(3) -0.005(2) 0.006(3)
C13 0.041(3) 0.035(2) 0.036(2) -0.006(2) 0.0027(19) 0.003(2)
C14 0.046(3) 0.044(3) 0.042(3) -0.007(2) 0.004(2) 0.004(2)
C15 0.055(3) 0.050(3) 0.038(3) -0.013(3) -0.002(2) 0.010(2)
C16 0.054(3) 0.045(3) 0.034(2) 0.002(3) 0.001(2) 0.004(2)
C17 0.051(3) 0.038(3) 0.034(2) -0.003(2) 0.003(2) 0.004(2)
C18 0.051(3) 0.042(3) 0.050(3) 0.006(3) 0.009(2) 0.001(2)
C19 0.056(3) 0.045(3) 0.045(3) 0.000(3) 0.012(3) -0.006(3)
C20 0.059(3) 0.035(2) 0.038(2) -0.006(2) 0.001(2) 0.001(2)
C21 0.059(3) 0.044(3) 0.048(3) 0.002(3) 0.005(2) 0.005(2)
C22 0.055(3) 0.048(3) 0.039(2) 0.007(3) 0.010(2) 0.005(2)
C23 0.122(6) 0.081(5) 0.054(4) -0.009(5) 0.040(4) 0.017(4)
C24 0.044(3) 0.036(2) 0.038(2) 0.002(2) -0.001(2) -0.002(2)
C25 0.033(2) 0.042(2) 0.038(2) -0.003(2) -0.0025(19) -0.002(2)
C26 0.045(3) 0.043(3) 0.050(3) -0.018(2) 0.001(2) 0.000(2)
C27 0.055(3) 0.027(2) 0.059(3) -0.004(2) 0.000(2) 0.005(2)
C28 0.038(3) 0.042(3) 0.051(3) 0.000(2) 0.003(2) -0.009(2)
C29 0.045(2) 0.045(3) 0.0307(19) 0.000(3) 0.0055(17) -0.006(2)
C30 0.062(3) 0.049(3) 0.038(3) 0.002(3) 0.014(2) 0.005(2)
C31 0.061(3) 0.077(4) 0.040(3) -0.007(3) 0.005(2) 0.008(3)
C32 0.061(4) 0.081(4) 0.048(3) 0.010(4) 0.008(3) 0.014(3)
C33 0.057(3) 0.050(3) 0.034(2) -0.007(3) 0.004(2) 0.002(2)
C34 0.062(4) 0.047(3) 0.051(3) 0.003(3) 0.011(3) 0.000(3)
C35 0.055(3) 0.048(3) 0.047(3) 0.002(3) 0.006(2) -0.007(3)
C36 0.052(3) 0.045(3) 0.041(3) -0.002(2) 0.002(2) -0.003(2)
C37 0.058(3) 0.052(3) 0.047(3) 0.003(3) 0.007(2) 0.002(3)
C38 0.052(3) 0.058(3) 0.054(3) 0.008(3) 0.012(3) 0.006(3)
C39 0.054(3) 0.051(3) 0.043(3) -0.003(3) 0.010(2) -0.005(2)
C40 0.053(3) 0.043(3) 0.045(3) -0.007(2) 0.012(2) -0.003(2)
C41 0.053(3) 0.047(3) 0.061(3) -0.004(3) -0.005(3) 0.001(3)
C42 0.071(4) 0.056(3) 0.054(3) 0.004(3) -0.014(3) 0.006(3)
C43 0.062(4) 0.048(3) 0.055(3) -0.008(3) 0.007(3) 0.002(3)
C44 0.058(4) 0.058(4) 0.060(3) -0.014(3) 0.008(3) -0.006(3)
C45 0.059(3) 0.060(3) 0.042(3) -0.005(3) 0.002(2) -0.010(3)
C46 0.150(9) 0.123(9) 0.140(9) 0.011(8) 0.019(8) 0.054(8)

loop_
_atom_type_symbol
_atom_type_description
_atom_type_scat_dispersion_real
_atom_type_scat_dispersion_imag
_atom_type_scat_source
C C 0.0181 0.0091 'International Tables Vol C Tables 4.2.6.8 and 6.1.1.4'
H H 0 0 'International Tables Vol C Tables 4.2.6.8 and 6.1.1.4'
O O 0.0492 0.0322 'International Tables Vol C Tables 4.2.6.8 and 6.1.1.4'
Fe Fe -1.1336 3.1974 'International Tables Vol C Tables 4.2.6.8 and 6.1.1.4'

loop_
_geom_angle_atom_site_label_1
_geom_angle_atom_site_label_2
_geom_angle_atom_site_label_3
_geom_angle_site_symmetry_1
_geom_angle_site_symmetry_3
_geom_angle
_geom_angle_publ_flag
C6 O1 C7 . . 116.7(4) ?
C10 O3 C9 . . 118.2(4) ?
C16 O4 C17 . . 115.9(4) ?
C20 O6 C23 . . 117.3(5) ?
C29 O7 C30 . . 117.6(4) ?
C33 O9 C32 . . 118.2(5) ?
C39 O10 C40 . . 118.1(4) ?
C46 O12 C43 . . 120.7(7) ?
C5 C1 C2 . . 108.5(4) ?
C5 C1 C6 . . 126.7(4) ?
C2 C1 C6 . . 124.6(4) ?
C3 C2 C1 . . 107.5(4) ?
C3 C2 H2 . . 126.2 ?
C1 C2 H2 . . 126.2 ?
C2 C3 C4 . . 108.2(4) ?
C2 C3 H3 . . 125.9 ?
C4 C3 H3 . . 125.9 ?
C5 C4 C3 . . 108.2(4) ?
C5 C4 H4 . . 125.9 ?
C3 C4 H4 . . 125.9 ?
C1 C5 C4 . . 107.5(4) ?
C1 C5 H5 . . 126.2 ?
C4 C5 H5 . . 126.2 ?
O2 C6 O1 . . 124.7(4) ?
O2 C6 C1 . . 124.3(4) ?
O1 C6 C1 . . 111.0(4) ?
O1 C7 C8 . . 110.8(4) ?
O1 C7 H7A . . 109.5 ?
C8 C7 H7A . . 109.5 ?
O1 C7 H7B . . 109.5 ?
C8 C7 H7B . . 109.5 ?
H7A C7 H7B . . 108.1 ?
C7 C8 C9 . . 111.3(4) ?
C7 C8 H8A . . 109.4 ?
C9 C8 H8A . . 109.4 ?
C7 C8 H8B . . 109.4 ?
C9 C8 H8B . . 109.4 ?
H8A C8 H8B . . 108 ?
O3 C9 C8 . . 106.2(4) ?
O3 C9 H9A . . 110.5 ?
C8 C9 H9A . . 110.5 ?
O3 C9 H9B . . 110.5 ?
C8 C9 H9B . . 110.5 ?
H9A C9 H9B . . 108.7 ?
O3 C10 C15 . . 125.7(5) ?
O3 C10 C11 . . 114.9(4) ?
C15 C10 C11 . . 119.4(5) ?
C12 C11 C10 . . 120.8(5) ?
C12 C11 H11 . . 119.6 ?
C10 C11 H11 . . 119.6 ?
C11 C12 C13 . . 120.4(5) ?
C11 C12 H12 . . 119.8 ?
C13 C12 H12 . . 119.8 ?
C14 C13 C12 . . 118.8(4) ?
C14 C13 C16 . . 123.8(4) ?
C12 C13 C16 . . 117.4(4) ?
C13 C14 C15 . . 121.5(5) ?
C13 C14 H14 . . 119.2 ?
C15 C14 H14 . . 119.2 ?
C10 C15 C14 . . 119.0(5) ?
C10 C15 H15 . . 120.5 ?
C14 C15 H15 . . 120.5 ?
O5 C16 O4 . . 123.3(5) ?
O5 C16 C13 . . 124.1(5) ?
O4 C16 C13 . . 112.7(4) ?
C18 C17 C22 . . 121.7(5) ?
C18 C17 O4 . . 118.2(5) ?
C22 C17 O4 . . 120.0(4) ?
C17 C18 C19 . . 118.6(5) ?
C17 C18 H18 . . 120.7 ?
C19 C18 H18 . . 120.7 ?
C20 C19 C18 . . 120.3(5) ?
C20 C19 H19 . . 119.9 ?
C18 C19 H19 . . 119.9 ?
C19 C20 O6 . . 124.8(5) ?
C19 C20 C21 . . 119.9(5) ?
O6 C20 C21 . . 115.3(5) ?
C22 C21 C20 . . 120.0(5) ?
C22 C21 H21 . . 120 ?
C20 C21 H21 . . 120 ?
C17 C22 C21 . . 119.5(5) ?
C17 C22 H22 . . 120.2 ?
C21 C22 H22 . . 120.2 ?
O6 C23 H23A . . 109.5 ?
O6 C23 H23B . . 109.5 ?
H23A C23 H23B . . 109.5 ?
O6 C23 H23C . . 109.5 ?
H23A C23 H23C . . 109.5 ?
H23B C23 H23C . . 109.5 ?
C25 C24 C28 . . 107.8(4) ?
C25 C24 C29 . . 128.2(4) ?
C28 C24 C29 . . 124.0(4) ?
C26 C25 C24 . . 106.5(4) ?
C26 C25 H25 . . 126.7 ?
C24 C25 H25 . . 126.7 ?
C27 C26 C25 . . 109.4(4) ?
C27 C26 H26 . . 125.3 ?
C25 C26 H26 . . 125.3 ?
C28 C27 C26 . . 108.4(5) ?
C28 C27 H27 . . 125.8 ?
C26 C27 H27 . . 125.8 ?
C27 C28 C24 . . 107.9(4) ?
C27 C28 H28 . . 126.1 ?
C24 C28 H28 . . 126.1 ?
O8 C29 O7 . . 124.4(5) ?
O8 C29 C24 . . 125.2(5) ?
O7 C29 C24 . . 110.4(4) ?
O7 C30 C31 . . 107.9(5) ?
O7 C30 H30A . . 110.1 ?
C31 C30 H30A . . 110.1 ?
O7 C30 H30B . . 110.1 ?
C31 C30 H30B . . 110.1 ?
H30A C30 H30B . . 108.4 ?
C30 C31 C32 . . 113.1(5) ?
C30 C31 H31A . . 109 ?
C32 C31 H31A . . 109 ?
C30 C31 H31B . . 109 ?
C32 C31 H31B . . 109 ?
H31A C31 H31B . . 107.8 ?
O9 C32 C31 . . 107.7(5) ?
O9 C32 H32A . . 110.2 ?
C31 C32 H32A . . 110.2 ?
O9 C32 H32B . . 110.2 ?
C31 C32 H32B . . 110.2 ?
H32A C32 H32B . . 108.5 ?
O9 C33 C34 . . 115.8(5) ?
O9 C33 C38 . . 124.2(5) ?
C34 C33 C38 . . 120.0(5) ?
C33 C34 C35 . . 120.5(6) ?
C33 C34 H34 . . 119.7 ?
C35 C34 H34 . . 119.7 ?
C34 C35 C36 . . 119.9(6) ?
C34 C35 H35 . . 120.1 ?
C36 C35 H35 . . 120.1 ?
C37 C36 C35 . . 119.3(5) ?
C37 C36 C39 . . 123.5(5) ?
C35 C36 C39 . . 117.2(5) ?
C36 C37 C38 . . 121.5(5) ?
C36 C37 H37 . . 119.3 ?
C38 C37 H37 . . 119.3 ?
C37 C38 C33 . . 118.8(5) ?
C37 C38 H38 . . 120.6 ?
C33 C38 H38 . . 120.6 ?
O11 C39 O10 . . 123.7(5) ?
O11 C39 C36 . . 125.7(6) ?
O10 C39 C36 . . 110.6(4) ?
C41 C40 C45 . . 120.2(5) ?
C41 C40 O10 . . 118.1(5) ?
C45 C40 O10 . . 121.7(5) ?
C40 C41 C42 . . 120.1(5) ?
C40 C41 H41 . . 119.9 ?
C42 C41 H41 . . 119.9 ?
C41 C42 C43 . . 120.6(6) ?
C41 C42 H42 . . 119.7 ?
C43 C42 H42 . . 119.7 ?
C44 C43 C42 . . 119.8(6) ?
C44 C43 O12 . . 125.0(6) ?
C42 C43 O12 . . 115.1(6) ?
C43 C44 C45 . . 119.7(6) ?
C43 C44 H44 . . 120.1 ?
C45 C44 H44 . . 120.1 ?
C40 C45 C44 . . 119.5(5) ?
C40 C45 H45 . . 120.3 ?
C44 C45 H45 . . 120.3 ?
O12 C46 H46A . . 109.5 ?
O12 C46 H46B . . 109.5 ?
H46A C46 H46B . . 109.5 ?
O12 C46 H46C . . 109.5 ?
H46A C46 H46C . . 109.5 ?
H46B C46 H46C . . 109.5 ?

loop_
_geom_bond_atom_site_label_1
_geom_bond_atom_site_label_2
_geom_bond_site_symmetry_2
_geom_bond_distance
_geom_bond_publ_flag
O1 C6 . 1.332(5) ?
O1 C7 . 1.457(5) ?
O2 C6 . 1.206(6) ?
O3 C10 . 1.356(6) ?
O3 C9 . 1.433(6) ?
O4 C16 . 1.354(6) ?
O4 C17 . 1.417(6) ?
O5 C16 . 1.206(6) ?
O6 C20 . 1.370(6) ?
O6 C23 . 1.433(7) ?
O7 C29 . 1.338(6) ?
O7 C30 . 1.444(6) ?
O8 C29 . 1.195(5) ?
O9 C33 . 1.367(6) ?
O9 C32 . 1.428(6) ?
O10 C39 . 1.364(7) ?
O10 C40 . 1.395(6) ?
O11 C39 . 1.189(6) ?
O12 C46 . 1.340(11) ?
O12 C43 . 1.384(7) ?
C1 C5 . 1.418(6) ?
C1 C2 . 1.427(6) ?
C1 C6 . 1.476(6) ?
C2 C3 . 1.414(7) ?
C2 H2 . 0.93 ?
C3 C4 . 1.424(7) ?
C3 H3 . 0.93 ?
C4 C5 . 1.419(6) ?
C4 H4 . 0.93 ?
C5 H5 . 0.93 ?
C7 C8 . 1.504(7) ?
C7 H7A . 0.97 ?
C7 H7B . 0.97 ?
C8 C9 . 1.513(6) ?
C8 H8A . 0.97 ?
C8 H8B . 0.97 ?
C9 H9A . 0.97 ?
C9 H9B . 0.97 ?
C10 C15 . 1.379(7) ?
C10 C11 . 1.391(7) ?
C11 C12 . 1.358(7) ?
C11 H11 . 0.93 ?
C12 C13 . 1.395(7) ?
C12 H12 . 0.93 ?
C13 C14 . 1.362(7) ?
C13 C16 . 1.476(6) ?
C14 C15 . 1.393(7) ?
C14 H14 . 0.93 ?
C15 H15 . 0.93 ?
C17 C18 . 1.365(7) ?
C17 C22 . 1.368(7) ?
C18 C19 . 1.396(8) ?
C18 H18 . 0.93 ?
C19 C20 . 1.367(8) ?
C19 H19 . 0.93 ?
C20 C21 . 1.385(7) ?
C21 C22 . 1.373(7) ?
C21 H21 . 0.93 ?
C22 H22 . 0.93 ?
C23 H23A . 0.96 ?
C23 H23B . 0.96 ?
C23 H23C . 0.96 ?
C24 C25 . 1.437(6) ?
C24 C28 . 1.441(7) ?
C24 C29 . 1.477(6) ?
C25 C26 . 1.416(7) ?
C25 H25 . 0.93 ?
C26 C27 . 1.412(7) ?
C26 H26 . 0.93 ?
C27 C28 . 1.399(7) ?
C27 H27 . 0.93 ?
C28 H28 . 0.93 ?
C30 C31 . 1.483(7) ?
C30 H30A . 0.97 ?
C30 H30B . 0.97 ?
C31 C32 . 1.509(8) ?
C31 H31A . 0.97 ?
C31 H31B . 0.97 ?
C32 H32A . 0.97 ?
C32 H32B . 0.97 ?
C33 C34 . 1.375(8) ?
C33 C38 . 1.396(8) ?
C34 C35 . 1.378(8) ?
C34 H34 . 0.93 ?
C35 C36 . 1.392(8) ?
C35 H35 . 0.93 ?
C36 C37 . 1.369(7) ?
C36 C39 . 1.492(7) ?
C37 C38 . 1.382(7) ?
C37 H37 . 0.93 ?
C38 H38 . 0.93 ?
C40 C41 . 1.359(8) ?
C40 C45 . 1.371(7) ?
C41 C42 . 1.369(8) ?
C41 H41 . 0.93 ?
C42 C43 . 1.373(8) ?
C42 H42 . 0.93 ?
C43 C44 . 1.356(8) ?
C44 C45 . 1.404(8) ?
C44 H44 . 0.93 ?
C45 H45 . 0.93 ?
C46 H46A . 0.96 ?
C46 H46B . 0.96 ?
C46 H46C . 0.96 ?
Fe1 C1 . 2.035(5) ?
Fe1 C2 . 2.057(5) ?
Fe1 C3 . 2.061(5) ?
Fe1 C4 . 2.053(5) ?
Fe1 C5 . 2.040(5) ?
Fe1 C24 . 2.047(5) ?
Fe1 C25 . 2.053(4) ?
Fe1 C26 . 2.050(5) ?
Fe1 C27 . 2.055(5) ?
Fe1 C28 . 2.045(5) ?

loop_
_geom_torsion_atom_site_label_1
_geom_torsion_atom_site_label_2
_geom_torsion_atom_site_label_3
_geom_torsion_atom_site_label_4
_geom_torsion_site_symmetry_1
_geom_torsion_site_symmetry_2
_geom_torsion_site_symmetry_3
_geom_torsion_site_symmetry_4
_geom_torsion
_geom_torsion_publ_flag
C5 C1 C2 C3 . . . . 0.0(6) ?
C6 C1 C2 C3 . . . . 176.0(5) ?
C1 C2 C3 C4 . . . . 0.1(6) ?
C2 C3 C4 C5 . . . . -0.3(6) ?
C2 C1 C5 C4 . . . . -0.2(5) ?
C6 C1 C5 C4 . . . . -176.0(5) ?
C3 C4 C5 C1 . . . . 0.3(6) ?
C7 O1 C6 O2 . . . . 0.2(7) ?
C7 O1 C6 C1 . . . . 178.8(4) ?
C5 C1 C6 O2 . . . . 172.5(5) ?
C2 C1 C6 O2 . . . . -2.6(8) ?
C5 C1 C6 O1 . . . . -6.1(7) ?
C2 C1 C6 O1 . . . . 178.8(4) ?
C6 O1 C7 C8 . . . . 78.0(5) ?
O1 C7 C8 C9 . . . . 176.5(4) ?
C10 O3 C9 C8 . . . . 176.5(5) ?
C7 C8 C9 O3 . . . . 59.4(6) ?
C9 O3 C10 C15 . . . . -2.3(9) ?
C9 O3 C10 C11 . . . . 178.0(5) ?
O3 C10 C11 C12 . . . . -179.7(6) ?
C15 C10 C11 C12 . . . . 0.6(9) ?
C10 C11 C12 C13 . . . . -1.1(10) ?
C11 C12 C13 C14 . . . . 0.6(8) ?
C11 C12 C13 C16 . . . . -177.8(6) ?
C12 C13 C14 C15 . . . . 0.4(8) ?
C16 C13 C14 C15 . . . . 178.7(5) ?
O3 C10 C15 C14 . . . . -179.3(5) ?
C11 C10 C15 C14 . . . . 0.4(9) ?
C13 C14 C15 C10 . . . . -0.9(9) ?
C17 O4 C16 O5 . . . . 4.2(8) ?
C17 O4 C16 C13 . . . . -174.7(4) ?
C14 C13 C16 O5 . . . . 173.4(6) ?
C12 C13 C16 O5 . . . . -8.3(8) ?
C14 C13 C16 O4 . . . . -7.7(7) ?
C12 C13 C16 O4 . . . . 170.7(5) ?
C16 O4 C17 C18 . . . . -113.0(5) ?
C16 O4 C17 C22 . . . . 71.2(6) ?
C22 C17 C18 C19 . . . . -0.6(8) ?
O4 C17 C18 C19 . . . . -176.4(5) ?
C17 C18 C19 C20 . . . . -0.2(9) ?
C18 C19 C20 O6 . . . . -177.4(5) ?
C18 C19 C20 C21 . . . . 0.7(8) ?
C23 O6 C20 C19 . . . . 0.1(8) ?
C23 O6 C20 C21 . . . . -178.0(5) ?
C19 C20 C21 C22 . . . . -0.4(8) ?
O6 C20 C21 C22 . . . . 177.9(5) ?
C18 C17 C22 C21 . . . . 1.0(8) ?
O4 C17 C22 C21 . . . . 176.6(5) ?
C20 C21 C22 C17 . . . . -0.4(8) ?
C28 C24 C25 C26 . . . . -1.0(5) ?
C29 C24 C25 C26 . . . . 179.2(5) ?
C24 C25 C26 C27 . . . . 0.7(5) ?
C25 C26 C27 C28 . . . . -0.2(6) ?
C26 C27 C28 C24 . . . . -0.4(6) ?
C25 C24 C28 C27 . . . . 0.9(6) ?
C29 C24 C28 C27 . . . . -179.3(5) ?
C30 O7 C29 O8 . . . . -3.7(8) ?
C30 O7 C29 C24 . . . . 177.3(4) ?
C25 C24 C29 O8 . . . . 175.5(5) ?
C28 C24 C29 O8 . . . . -4.3(8) ?
C25 C24 C29 O7 . . . . -5.6(7) ?
C28 C24 C29 O7 . . . . 174.6(5) ?
C29 O7 C30 C31 . . . . 145.9(5) ?
O7 C30 C31 C32 . . . . 178.1(5) ?
C33 O9 C32 C31 . . . . -178.9(5) ?
C30 C31 C32 O9 . . . . 63.2(7) ?
C32 O9 C33 C34 . . . . 173.7(5) ?
C32 O9 C33 C38 . . . . -6.6(8) ?
O9 C33 C34 C35 . . . . -179.4(5) ?
C38 C33 C34 C35 . . . . 0.8(9) ?
C33 C34 C35 C36 . . . . 0.7(9) ?
C34 C35 C36 C37 . . . . -2.6(8) ?
C34 C35 C36 C39 . . . . 178.6(5) ?
C35 C36 C37 C38 . . . . 3.0(8) ?
C39 C36 C37 C38 . . . . -178.3(5) ?
C36 C37 C38 C33 . . . . -1.5(9) ?
O9 C33 C38 C37 . . . . 179.8(5) ?
C34 C33 C38 C37 . . . . -0.5(9) ?
C40 O10 C39 O11 . . . . 0.1(8) ?
C40 O10 C39 C36 . . . . -179.3(4) ?
C37 C36 C39 O11 . . . . -177.0(6) ?
C35 C36 C39 O11 . . . . 1.8(9) ?
C37 C36 C39 O10 . . . . 2.4(7) ?
C35 C36 C39 O10 . . . . -178.9(5) ?
C39 O10 C40 C41 . . . . 118.7(6) ?
C39 O10 C40 C45 . . . . -64.1(7) ?
C45 C40 C41 C42 . . . . -0.4(9) ?
O10 C40 C41 C42 . . . . 176.9(5) ?
C40 C41 C42 C43 . . . . 0.4(9) ?
C41 C42 C43 C44 . . . . -0.7(10) ?
C41 C42 C43 O12 . . . . 178.7(6) ?
C46 O12 C43 C44 . . . . -2.7(11) ?
C46 O12 C43 C42 . . . . 177.8(8) ?
C42 C43 C44 C45 . . . . 1.1(10) ?
O12 C43 C44 C45 . . . . -178.3(6) ?
C41 C40 C45 C44 . . . . 0.7(9) ?
O10 C40 C45 C44 . . . . -176.4(5) ?
C43 C44 C45 C40 . . . . -1.1(9) ?
C24 Fe1 C1 C6 . . . . 1.8(4) ?
C8 C9 O3 C10 . . . . 176.6(4) ?
C13 C16 O4 C17 . . . . -174.8(4) ?
O5 C16 O4 C17 . . . . 4.1(7) ?
C1 Fe1 C24 C29 . . . . 2.7(5) ?
O8 C29 O7 C30 . . . . -3.7(7) ?
C31 C32 O9 C33 . . . . -178.9(5) ?
C36 C39 O10 C40 . . . . -179.3(4) ?
O11 C39 O10 C40 . . . . 0.2(8) ?
